data_4122561
loop_
_publ_author_name
'Bagchi, Vivek'
'Paraskevopoulou, Patrina'
'Das, Purak'
'Chi, Lingyu'
'Wang, Qiuwen'
'Choudhury, Amitava'
'Mathieson, Jennifer S.'
'Cronin, Leroy'
'Pardue, Daniel B.'
'Cundari, Thomas R.'
'Mitrikas, George'
'Sanakis, Yiannis'
'Stavropoulos, Pericles'

_publ_section_title
;
 A Versatile Tripodal Cu(I) Reagent for C-N Bond Construction via
 Nitrene-Transfer Chemistry: Catalytic Perspectives and Mechanistic
 Insights on C-H Aminations/Amidinations and Olefin Aziridinations.
;
_journal_issue 32
_journal_name_full 'Journal of the American Chemical Society'
_journal_page_first 11362
_journal_page_last 11381
_journal_paper_doi 10.1021/ja503869j
_journal_volume 136
_journal_year 2014
_chemical_formula_moiety 'C13 H17 N O2 S'
_chemical_formula_sum 'C13 H17 N O2 S'
_chemical_formula_weight 251.34
_chemical_name_systematic
; 
 ? 
;
_space_group_IT_number 14
_symmetry_cell_setting monoclinic
_symmetry_space_group_name_Hall '-P 2ybc'
_symmetry_space_group_name_H-M 'P 1 21/c 1'
_atom_sites_solution_hydrogens geom
_atom_sites_solution_primary direct
_atom_sites_solution_secondary difmap
_audit_creation_method SHELXL-97
_cell_angle_alpha 90.00
_cell_angle_beta 94.265(2)
_cell_angle_gamma 90.00
_cell_formula_units_Z 4
_cell_length_a 6.4489(10)
_cell_length_b 17.846(3)
_cell_length_c 11.2973(17)
_cell_measurement_reflns_used 1005
_cell_measurement_temperature 298(2)
_cell_measurement_theta_max 20.32
_cell_measurement_theta_min 2.28
_cell_volume 1296.6(4)
_computing_cell_refinement 'Bruker SAINT (Bruker, 2008)'
_computing_data_collection 'Bruker SMART (Bruker, 2001)'
_computing_data_reduction 'Bruker SAINT'
_computing_molecular_graphics 'Bruker SHELXTL'
_computing_publication_material 'Bruker SHELXTL'
_computing_structure_refinement 'SHELXL-97 (Sheldrick, 2008)'
_computing_structure_solution 'SHELXS-97 (Sheldrick, 2008)'
_diffrn_ambient_temperature 298(2)
_diffrn_measured_fraction_theta_full 0.997
_diffrn_measured_fraction_theta_max 0.997
_diffrn_measurement_device_type 'Smart-Apex CCD area detector'
_diffrn_measurement_method 'phi and omega scans'
_diffrn_radiation_monochromator graphite
_diffrn_radiation_source 'fine-focus sealed tube'
_diffrn_radiation_type MoK\a
_diffrn_radiation_wavelength 0.71073
_diffrn_reflns_av_R_equivalents 0.0498
_diffrn_reflns_av_sigmaI/netI 0.0400
_diffrn_reflns_limit_h_max 8
_diffrn_reflns_limit_h_min -8
_diffrn_reflns_limit_k_max 23
_diffrn_reflns_limit_k_min -23
_diffrn_reflns_limit_l_max 14
_diffrn_reflns_limit_l_min -15
_diffrn_reflns_number 15946
_diffrn_reflns_theta_full 28.34
_diffrn_reflns_theta_max 28.34
_diffrn_reflns_theta_min 2.14
_exptl_absorpt_coefficient_mu 0.240
_exptl_absorpt_correction_T_max 0.9858
_exptl_absorpt_correction_T_min 0.9536
_exptl_absorpt_correction_type multi-scan
_exptl_absorpt_process_details '(SADABS; Bruker, 2008)'
_exptl_crystal_colour colorless
_exptl_crystal_density_diffrn 1.288
_exptl_crystal_density_method 'not measured'
_exptl_crystal_description rod
_exptl_crystal_F_000 536
_exptl_crystal_size_max 0.20
_exptl_crystal_size_mid 0.07
_exptl_crystal_size_min 0.06
_refine_diff_density_max 0.392
_refine_diff_density_min -0.269
_refine_diff_density_rms 0.062
_refine_ls_extinction_method none
_refine_ls_goodness_of_fit_ref 1.028
_refine_ls_hydrogen_treatment constr
_refine_ls_matrix_type full
_refine_ls_number_parameters 154
_refine_ls_number_reflns 3225
_refine_ls_number_restraints 156
_refine_ls_restrained_S_all 1.013
_refine_ls_R_factor_all 0.1120
_refine_ls_R_factor_gt 0.0751
_refine_ls_shift/su_max 0.000
_refine_ls_shift/su_mean 0.000
_refine_ls_structure_factor_coef Fsqd
_refine_ls_weighting_details 'calc w=1/[\s^2^(Fo^2^)+(0.0914P)^2^+0.5542P] where P=(Fo^2^+2Fc^2^)/3'
_refine_ls_weighting_scheme calc
_refine_ls_wR_factor_gt 0.1825
_refine_ls_wR_factor_ref 0.2064
_reflns_number_gt 2095
_reflns_number_total 3225
_reflns_threshold_expression >2sigma(I)
_cod_data_source_file Cyclohexene_NTs.cif
_cod_data_source_block sad
_cod_depositor_comments
;
The following automatic conversions were performed:

'_symmetry_cell_setting' value 'Monoclinic' changed to 'monoclinic'
according to
/usr/data/users/saulius/crontab/automatic-downloads/current/ACS/lib/dictionaries/cif_core.dic
dictionary named 'cif_core.dic' version 2.4.2 from
2011-04-26.

'_exptl_absorpt_correction_type' value 'Multi-scan'
changed to 'multi-scan' according to
/usr/data/users/saulius/crontab/automatic-downloads/current/ACS/lib/dictionaries/cif_core.dic
dictionary named 'cif_core.dic' version 2.4.2 from 2011-04-26.

Automatic conversion script
Id: cif_fix_values 2281 2013-09-26 08:29:07Z andrius 
;
_cod_original_cell_volume 1296.6(3)
_cod_original_sg_symbol_H-M P2(1)/c
_cod_database_code 4122561

loop_
_symmetry_equiv_pos_as_xyz
'x, y, z'
'-x, y+1/2, -z+1/2'
'-x, -y, -z'
'x, -y-1/2, z-1/2'

loop_
_atom_site_label
_atom_site_type_symbol
_atom_site_fract_x
_atom_site_fract_y
_atom_site_fract_z
_atom_site_U_iso_or_equiv
_atom_site_adp_type
_atom_site_occupancy
_atom_site_symmetry_multiplicity
_atom_site_calc_flag
_atom_site_refinement_flags
N1 N 0.4980(4) 0.64404(12) 0.3141(2) 0.0543(6) Uani 1 1 d U
C1 C 0.5649(5) 0.71171(18) 0.3835(3) 0.0634(8) Uani 1 1 d U
H1A H 0.5299 0.7602 0.3465 0.076 Uiso 1 1 calc R
C2 C 0.3912(5) 0.66714(19) 0.4192(3) 0.0637(8) Uani 1 1 d U
H2A H 0.2530 0.6893 0.4032 0.076 Uiso 1 1 calc R
C3 C 0.4155(7) 0.6152(3) 0.5230(3) 0.0927(12) Uani 1 1 d U
H3A H 0.3151 0.6288 0.5792 0.111 Uiso 1 1 calc R
H3B H 0.3840 0.5646 0.4959 0.111 Uiso 1 1 calc R
C4 C 0.6242(10) 0.6161(5) 0.5843(6) 0.165(3) Uani 1 1 d U
H4A H 0.6167 0.6467 0.6548 0.198 Uiso 1 1 calc R
H4B H 0.6545 0.5654 0.6112 0.198 Uiso 1 1 calc R
C5 C 0.7889(9) 0.6399(5) 0.5290(6) 0.167(3) Uani 1 1 d U
H5A H 0.8352 0.5981 0.4829 0.200 Uiso 1 1 calc R
H5B H 0.8991 0.6502 0.5900 0.200 Uiso 1 1 calc R
C6 C 0.7738(5) 0.7060(2) 0.4491(4) 0.0879(12) Uani 1 1 d U
H6A H 0.8793 0.7023 0.3926 0.105 Uiso 1 1 calc R
H6B H 0.8005 0.7511 0.4956 0.105 Uiso 1 1 calc R
S1 S 0.37276(13) 0.65702(4) 0.18248(7) 0.0609(3) Uani 1 1 d U
O1 O 0.2381(4) 0.72060(12) 0.1814(2) 0.0857(8) Uani 1 1 d U
O2 O 0.5272(4) 0.65421(14) 0.0980(2) 0.0826(7) Uani 1 1 d U
C7 C 0.2206(4) 0.57553(15) 0.1706(2) 0.0503(6) Uani 1 1 d U
C8 C 0.2988(5) 0.51157(16) 0.1226(2) 0.0573(7) Uani 1 1 d U
H8A H 0.4310 0.5118 0.0950 0.069 Uiso 1 1 calc R
C9 C 0.1809(5) 0.44725(16) 0.1156(3) 0.0624(8) Uani 1 1 d U
H9A H 0.2338 0.4044 0.0819 0.075 Uiso 1 1 calc R
C10 C -0.0153(5) 0.44530(17) 0.1578(2) 0.0610(8) Uani 1 1 d U
C11 C -0.0910(5) 0.5103(2) 0.2047(3) 0.0714(9) Uani 1 1 d U
H11A H -0.2228 0.5101 0.2330 0.086 Uiso 1 1 calc R
C12 C 0.0228(5) 0.57487(19) 0.2107(3) 0.0665(8) Uani 1 1 d U
H12A H -0.0322 0.6182 0.2416 0.080 Uiso 1 1 calc R
C13 C -0.1436(7) 0.3747(2) 0.1513(4) 0.0917(12) Uani 1 1 d U
H13A H -0.0672 0.3355 0.1158 0.138 Uiso 1 1 calc R
H13B H -0.2711 0.3836 0.1040 0.138 Uiso 1 1 calc R
H13C H -0.1741 0.3600 0.2299 0.138 Uiso 1 1 calc R

loop_
_atom_site_aniso_label
_atom_site_aniso_U_11
_atom_site_aniso_U_22
_atom_site_aniso_U_33
_atom_site_aniso_U_23
_atom_site_aniso_U_13
_atom_site_aniso_U_12
N1 0.0601(14) 0.0510(13) 0.0517(13) -0.0057(9) 0.0024(11) 0.0007(10)
C1 0.0691(19) 0.0556(16) 0.0651(18) -0.0167(13) 0.0030(15) 0.0010(14)
C2 0.0521(16) 0.082(2) 0.0567(16) -0.0098(14) 0.0028(13) 0.0071(14)
C3 0.097(3) 0.119(3) 0.063(2) 0.009(2) 0.011(2) -0.007(2)
C4 0.121(4) 0.244(7) 0.125(5) 0.083(5) -0.031(4) 0.008(5)
C5 0.078(3) 0.267(8) 0.150(5) 0.068(5) -0.028(3) 0.035(4)
C6 0.061(2) 0.116(3) 0.086(3) -0.040(2) -0.0006(18) -0.006(2)
S1 0.0764(6) 0.0523(4) 0.0527(4) 0.0019(3) -0.0031(4) -0.0018(4)
O1 0.1092(19) 0.0523(12) 0.0906(17) 0.0025(11) -0.0261(14) 0.0113(12)
O2 0.1001(18) 0.0908(18) 0.0587(13) 0.0037(11) 0.0173(13) -0.0265(13)
C7 0.0581(16) 0.0512(14) 0.0411(13) -0.0044(11) -0.0003(12) 0.0030(12)
C8 0.0637(18) 0.0612(16) 0.0476(14) -0.0051(12) 0.0088(13) 0.0077(13)
C9 0.086(2) 0.0479(15) 0.0527(16) -0.0028(12) 0.0037(15) 0.0074(14)
C10 0.077(2) 0.0610(17) 0.0429(14) 0.0049(12) -0.0103(14) -0.0073(15)
C11 0.0589(19) 0.089(2) 0.0670(19) -0.0107(17) 0.0062(16) -0.0081(16)
C12 0.0646(19) 0.0671(18) 0.0678(19) -0.0200(15) 0.0040(15) 0.0081(15)
C13 0.117(3) 0.080(2) 0.075(2) 0.0099(19) -0.012(2) -0.031(2)

loop_
_atom_type_symbol
_atom_type_description
_atom_type_scat_dispersion_real
_atom_type_scat_dispersion_imag
_atom_type_scat_source
C C 0.0033 0.0016 'International Tables Vol C Tables 4.2.6.8 and 6.1.1.4'
H H 0.0000 0.0000 'International Tables Vol C Tables 4.2.6.8 and 6.1.1.4'
N N 0.0061 0.0033 'International Tables Vol C Tables 4.2.6.8 and 6.1.1.4'
O O 0.0106 0.0060 'International Tables Vol C Tables 4.2.6.8 and 6.1.1.4'
S S 0.1246 0.1234 'International Tables Vol C Tables 4.2.6.8 and 6.1.1.4'

loop_
_geom_angle_atom_site_label_1
_geom_angle_atom_site_label_2
_geom_angle_atom_site_label_3
_geom_angle
C2 N1 C1 58.8(2)
C2 N1 S1 117.31(19)
C1 N1 S1 117.64(19)
C2 C1 N1 60.21(19)
C2 C1 C6 120.7(3)
N1 C1 C6 115.0(3)
C2 C1 H1A 116.3
N1 C1 H1A 116.3
C6 C1 H1A 116.3
C1 C2 N1 60.97(19)
C1 C2 C3 121.3(3)
N1 C2 C3 115.5(3)
C1 C2 H2A 115.9
N1 C2 H2A 115.9
C3 C2 H2A 115.9
C4 C3 C2 113.7(4)
C4 C3 H3A 108.8
C2 C3 H3A 108.8
C4 C3 H3B 108.8
C2 C3 H3B 108.8
H3A C3 H3B 107.7
C5 C4 C3 121.0(5)
C5 C4 H4A 107.1
C3 C4 H4A 107.1
C5 C4 H4B 107.1
C3 C4 H4B 107.1
H4A C4 H4B 106.8
C4 C5 C6 121.1(5)
C4 C5 H5A 107.0
C6 C5 H5A 107.0
C4 C5 H5B 107.0
C6 C5 H5B 107.0
H5A C5 H5B 106.8
C5 C6 C1 111.9(4)
C5 C6 H6A 109.2
C1 C6 H6A 109.2
C5 C6 H6B 109.2
C1 C6 H6B 109.2
H6A C6 H6B 107.9
O1 S1 O2 118.36(16)
O1 S1 N1 112.02(13)
O2 S1 N1 106.07(15)
O1 S1 C7 108.77(15)
O2 S1 C7 109.47(13)
N1 S1 C7 100.68(12)
C8 C7 C12 119.7(3)
C8 C7 S1 119.9(2)
C12 C7 S1 120.4(2)
C7 C8 C9 119.9(3)
C7 C8 H8A 120.1
C9 C8 H8A 120.1
C8 C9 C10 121.0(3)
C8 C9 H9A 119.5
C10 C9 H9A 119.5
C11 C10 C9 118.0(3)
C11 C10 C13 120.9(3)
C9 C10 C13 121.1(3)
C12 C11 C10 121.6(3)
C12 C11 H11A 119.2
C10 C11 H11A 119.2
C11 C12 C7 119.7(3)
C11 C12 H12A 120.1
C7 C12 H12A 120.1
C10 C13 H13A 109.5
C10 C13 H13B 109.5
H13A C13 H13B 109.5
C10 C13 H13C 109.5
H13A C13 H13C 109.5
H13B C13 H13C 109.5

loop_
_geom_bond_atom_site_label_1
_geom_bond_atom_site_label_2
_geom_bond_distance
N1 C2 1.476(4)
N1 C1 1.487(4)
N1 S1 1.654(3)
C1 C2 1.455(4)
C1 C6 1.492(5)
C1 H1A 0.9800
C2 C3 1.493(5)
C2 H2A 0.9800
C3 C4 1.467(7)
C3 H3A 0.9700
C3 H3B 0.9700
C4 C5 1.341(8)
C4 H4A 0.9700
C4 H4B 0.9700
C5 C6 1.483(8)
C5 H5A 0.9700
C5 H5B 0.9700
C6 H6A 0.9700
C6 H6B 0.9700
S1 O1 1.429(2)
S1 O2 1.430(3)
S1 C7 1.754(3)
C7 C8 1.375(4)
C7 C12 1.385(4)
C8 C9 1.376(4)
C8 H8A 0.9300
C9 C10 1.386(4)
C9 H9A 0.9300
C10 C11 1.380(5)
C10 C13 1.506(5)
C11 C12 1.365(5)
C11 H11A 0.9300
C12 H12A 0.9300
C13 H13A 0.9600
C13 H13B 0.9600
C13 H13C 0.9600
